data_4316601
loop_
_publ_author_name
'M. J. Baena'
'P. Espinet'
'C. L. Folcia'
'J. Ortega'
'J. Etxebarr\'ia'

_publ_contact_author
;
 Maria Jesus Baena Alonso
 IU CINQUIMA/Quimica Inorganica
 Universidad de Valladolid
 E47071
 Valladolid
 Spain
;
_publ_contact_author_email baena@eis.uva.es
_publ_contact_author_fax '+34 983 423310'
_publ_contact_author_phone '+34 983 423398'
_publ_section_title
;
 Photoisomerizable Metallomesogens and Soft Crystals Based on
 Orthopalladated Complexes
;
_journal_name_full 'Inorganic Chemistry'
_journal_page_first 8904
_journal_page_last 8913
_journal_paper_doi 10.1021/ic1010665
_journal_volume 49
_journal_year 2010
_chemical_formula_sum 'C92 H118 N6 O8 Pd2'
_chemical_formula_weight 1648.72
_chemical_name_systematic
; 
 ? 
;
_space_group_IT_number 15
_symmetry_cell_setting monoclinic
_symmetry_space_group_name_Hall '-C 2yc'
_symmetry_space_group_name_H-M 'C 1 2/c 1'
_atom_sites_solution_hydrogens geom
_atom_sites_solution_primary direct
_atom_sites_solution_secondary difmap
_audit_creation_method SHELXL-97
_cell_angle_alpha 90.00
_cell_angle_beta 105.093(8)
_cell_angle_gamma 90.00
_cell_formula_units_Z 4
_cell_length_a 16.891(6)
_cell_length_b 22.137(8)
_cell_length_c 23.763(9)
_cell_measurement_reflns_used 865
_cell_measurement_temperature 298(2)
_cell_measurement_theta_max 41.273
_cell_measurement_theta_min 5.000
_cell_volume 8579(5)
_computing_cell_refinement 'Bruker XSCANS'
_computing_data_collection 'Bruker XSCANS'
_computing_data_reduction 'Bruker SHELXTL'
_computing_molecular_graphics 'Bruker SHELXTL'
_computing_publication_material 'Bruker SHELXTL'
_computing_structure_refinement 'SHELXL-97 (Sheldrick, 1997)'
_computing_structure_solution 'SHELXS-97 (Sheldrick, 1990)'
_diffrn_ambient_temperature 298(2)
_diffrn_measured_fraction_theta_full 0.984
_diffrn_measured_fraction_theta_max 0.984
_diffrn_measurement_device_type 'CCD area detector'
_diffrn_measurement_method 'phi and omega scans'
_diffrn_radiation_monochromator graphite
_diffrn_radiation_source 'fine-focus sealed tube'
_diffrn_radiation_type MoK\a
_diffrn_radiation_wavelength 0.71073
_diffrn_reflns_av_R_equivalents 0.1042
_diffrn_reflns_av_sigmaI/netI 0.1354
_diffrn_reflns_limit_h_max 22
_diffrn_reflns_limit_h_min -22
_diffrn_reflns_limit_k_max 29
_diffrn_reflns_limit_k_min -27
_diffrn_reflns_limit_l_max 31
_diffrn_reflns_limit_l_min -31
_diffrn_reflns_number 32017
_diffrn_reflns_theta_full 28.30
_diffrn_reflns_theta_max 28.30
_diffrn_reflns_theta_min 1.55
_exptl_absorpt_coefficient_mu 0.477
_exptl_absorpt_correction_T_max 1.000000
_exptl_absorpt_correction_T_min 0.526426
_exptl_absorpt_correction_type multi-scan
_exptl_absorpt_process_details
;
G.M. Sheldrick.
SADABS: A program for absorption correction with the Siemens SMART system;
University of G\"ottingen, Germany, 1996.
;
_exptl_crystal_colour ORANGE
_exptl_crystal_density_diffrn 1.277
_exptl_crystal_density_method 'not measured'
_exptl_crystal_description PRISM
_exptl_crystal_F_000 3472
_exptl_crystal_size_max 0.18
_exptl_crystal_size_mid 0.1
_exptl_crystal_size_min 0.1
_refine_diff_density_max 0.756
_refine_diff_density_min -0.357
_refine_diff_density_rms 0.073
_refine_ls_extinction_method none
_refine_ls_goodness_of_fit_ref 0.978
_refine_ls_hydrogen_treatment constr
_refine_ls_matrix_type full
_refine_ls_number_parameters 489
_refine_ls_number_reflns 10510
_refine_ls_number_restraints 0
_refine_ls_restrained_S_all 0.978
_refine_ls_R_factor_all 0.1880
_refine_ls_R_factor_gt 0.0665
_refine_ls_shift/su_max 0.001
_refine_ls_shift/su_mean 0.000
_refine_ls_structure_factor_coef Fsqd
_refine_ls_weighting_details 'calc w=1/[\s^2^(Fo^2^)+(0.0625P)^2^+0.0000P] where P=(Fo^2^+2Fc^2^)/3'
_refine_ls_weighting_scheme calc
_refine_ls_wR_factor_gt 0.1183
_refine_ls_wR_factor_ref 0.1624
_reflns_number_gt 4524
_reflns_number_total 10510
_reflns_threshold_expression >2sigma(I)
_cod_data_source_file ic1010665_si_002.cif
_cod_data_source_block sm59m
_cod_depositor_comments
;
The following automatic conversions were performed:

'_symmetry_cell_setting' value 'Monoclinic' changed to 'monoclinic'
according to the built-in table from CIF Core dictionary named
'cif_core.dic' version 2.4.1 from 2010-06-29.

Automatic conversion script
Id: cif_fix_values 1646 2011-03-28 12:23:43Z adriana 
;
_cod_original_cell_volume 8579(6)
_cod_database_code 4316601

loop_
_symmetry_equiv_pos_as_xyz
'x, y, z'
'-x, y, -z+1/2'
'x+1/2, y+1/2, z'
'-x+1/2, y+1/2, -z+1/2'
'-x, -y, -z'
'x, -y, z-1/2'
'-x+1/2, -y+1/2, -z'
'x+1/2, -y+1/2, z-1/2'

loop_
_atom_site_label
_atom_site_type_symbol
_atom_site_fract_x
_atom_site_fract_y
_atom_site_fract_z
_atom_site_U_iso_or_equiv
_atom_site_adp_type
_atom_site_occupancy
_atom_site_symmetry_multiplicity
_atom_site_calc_flag
_atom_site_refinement_flags
_atom_site_disorder_assembly
_atom_site_disorder_group
Pd1 Pd 0.50913(2) 0.312558(19) 0.190546(16) 0.04966(15) Uani 1 1 d . . .
N3 N 0.4361(2) 0.2432(2) 0.15240(17) 0.0558(11) Uani 1 1 d . . .
C1 C 0.4736(3) 0.1912(3) 0.1610(2) 0.0622(14) Uani 1 1 d . . .
H1 H 0.4456 0.1554 0.1489 0.075 Uiso 1 1 calc R . .
C2 C 0.5594(3) 0.1913(3) 0.1897(2) 0.0615(14) Uani 1 1 d . . .
C3 C 0.6082(4) 0.1397(3) 0.2007(2) 0.0732(17) Uani 1 1 d . . .
H3 H 0.5852 0.1017 0.1912 0.088 Uiso 1 1 calc R . .
C4 C 0.6908(4) 0.1460(3) 0.2260(2) 0.0782(18) Uani 1 1 d . . .
H4 H 0.7239 0.1119 0.2342 0.094 Uiso 1 1 calc R . .
C5 C 0.7253(3) 0.2029(3) 0.2392(2) 0.0673(17) Uani 1 1 d . . .
C6 C 0.6759(3) 0.2545(3) 0.2275(2) 0.0589(14) Uani 1 1 d . . .
H6 H 0.6991 0.2926 0.2361 0.071 Uiso 1 1 calc R . .
C7 C 0.5924(3) 0.2486(3) 0.2030(2) 0.0553(14) Uani 1 1 d . . .
O2 O 0.8074(2) 0.2046(2) 0.26348(18) 0.0813(12) Uani 1 1 d . . .
C8 C 0.8457(3) 0.2608(3) 0.2830(3) 0.0815(19) Uani 1 1 d . . .
H8A H 0.8190 0.2801 0.3098 0.098 Uiso 1 1 calc R . .
H8B H 0.8425 0.2877 0.2502 0.098 Uiso 1 1 calc R . .
C9 C 0.9342(3) 0.2470(3) 0.3133(3) 0.0814(19) Uani 1 1 d . . .
H9A H 0.9360 0.2219 0.3471 0.098 Uiso 1 1 calc R . .
H9B H 0.9581 0.2240 0.2870 0.098 Uiso 1 1 calc R . .
C10 C 0.9853(3) 0.3027(3) 0.3327(3) 0.0839(19) Uani 1 1 d . . .
H10A H 0.9640 0.3241 0.3613 0.101 Uiso 1 1 calc R . .
H10B H 0.9805 0.3293 0.2995 0.101 Uiso 1 1 calc R . .
C11 C 1.0756(3) 0.2880(3) 0.3592(3) 0.0782(18) Uani 1 1 d . . .
H11A H 1.0799 0.2629 0.3933 0.094 Uiso 1 1 calc R . .
H11B H 1.0954 0.2645 0.3312 0.094 Uiso 1 1 calc R . .
C12 C 1.1305(3) 0.3421(3) 0.3767(3) 0.0842(19) Uani 1 1 d . . .
H12A H 1.1130 0.3643 0.4066 0.101 Uiso 1 1 calc R . .
H12B H 1.1239 0.3685 0.3432 0.101 Uiso 1 1 calc R . .
C13 C 1.2203(3) 0.3264(3) 0.3994(3) 0.085(2) Uani 1 1 d . . .
H13A H 1.2264 0.2993 0.4324 0.102 Uiso 1 1 calc R . .
H13B H 1.2375 0.3046 0.3692 0.102 Uiso 1 1 calc R . .
C14 C 1.2773(4) 0.3791(3) 0.4182(3) 0.0855(19) Uani 1 1 d . . .
H14A H 1.2680 0.4078 0.3863 0.103 Uiso 1 1 calc R . .
H14B H 1.2630 0.3990 0.4506 0.103 Uiso 1 1 calc R . .
C15 C 1.3662(4) 0.3641(3) 0.4361(3) 0.096(2) Uani 1 1 d . . .
H15A H 1.3806 0.3445 0.4037 0.115 Uiso 1 1 calc R . .
H15B H 1.3755 0.3353 0.4679 0.115 Uiso 1 1 calc R . .
C16 C 1.4222(5) 0.4166(4) 0.4550(4) 0.127(3) Uani 1 1 d . . .
H16A H 1.4082 0.4359 0.4877 0.152 Uiso 1 1 calc R . .
H16B H 1.4123 0.4456 0.4233 0.152 Uiso 1 1 calc R . .
C17 C 1.5121(5) 0.4019(4) 0.4724(4) 0.171(4) Uani 1 1 d . . .
H17A H 1.5238 0.3758 0.5058 0.256 Uiso 1 1 calc R . .
H17B H 1.5432 0.4385 0.4817 0.256 Uiso 1 1 calc R . .
H17C H 1.5268 0.3819 0.4407 0.256 Uiso 1 1 calc R . .
C18 C 0.3514(3) 0.2459(2) 0.1219(2) 0.0529(13) Uani 1 1 d . . .
C19 C 0.3243(3) 0.2942(3) 0.0863(2) 0.0621(15) Uani 1 1 d . . .
H19 H 0.3608 0.3246 0.0828 0.075 Uiso 1 1 calc R . .
C20 C 0.2427(3) 0.2980(3) 0.0555(2) 0.0658(16) Uani 1 1 d . . .
H20 H 0.2247 0.3307 0.0309 0.079 Uiso 1 1 calc R . .
C21 C 0.1878(3) 0.2537(3) 0.0612(2) 0.0625(15) Uani 1 1 d . . .
C22 C 0.2159(3) 0.2054(3) 0.0970(3) 0.0695(17) Uani 1 1 d . . .
H22 H 0.1796 0.1749 0.1005 0.083 Uiso 1 1 calc R . .
C23 C 0.2967(3) 0.2014(3) 0.1277(2) 0.0627(15) Uani 1 1 d . . .
H23 H 0.3146 0.1688 0.1524 0.075 Uiso 1 1 calc R . .
O1 O 0.1065(2) 0.25348(19) 0.03383(17) 0.0783(12) Uani 1 1 d . . .
C24 C 0.0699(3) 0.3076(3) 0.0061(2) 0.0725(17) Uani 1 1 d . . .
H24A H 0.0941 0.3186 -0.0253 0.087 Uiso 1 1 calc R . .
H24B H 0.0784 0.3406 0.0339 0.087 Uiso 1 1 calc R . .
C25 C -0.0205(3) 0.2948(3) -0.0175(3) 0.0765(18) Uani 1 1 d . . .
H25A H -0.0280 0.2670 -0.0500 0.092 Uiso 1 1 calc R . .
H25B H -0.0405 0.2752 0.0126 0.092 Uiso 1 1 calc R . .
C26 C -0.0708(3) 0.3503(3) -0.0374(3) 0.0771(18) Uani 1 1 d . . .
H26A H -0.0508 0.3703 -0.0673 0.093 Uiso 1 1 calc R . .
H26B H -0.0643 0.3780 -0.0049 0.093 Uiso 1 1 calc R . .
C27 C -0.1616(3) 0.3357(3) -0.0617(3) 0.0785(18) Uani 1 1 d . . .
H27A H -0.1676 0.3095 -0.0952 0.094 Uiso 1 1 calc R . .
H27B H -0.1800 0.3133 -0.0323 0.094 Uiso 1 1 calc R . .
C28 C -0.2166(3) 0.3891(3) -0.0795(3) 0.0799(18) Uani 1 1 d . . .
H28A H -0.1979 0.4119 -0.1084 0.096 Uiso 1 1 calc R . .
H28B H -0.2116 0.4150 -0.0458 0.096 Uiso 1 1 calc R . .
C29 C -0.3061(3) 0.3734(3) -0.1043(3) 0.088(2) Uani 1 1 d . . .
H29A H -0.3109 0.3477 -0.1380 0.105 Uiso 1 1 calc R . .
H29B H -0.3245 0.3503 -0.0754 0.105 Uiso 1 1 calc R . .
C30 C -0.3623(4) 0.4268(3) -0.1221(3) 0.097(2) Uani 1 1 d . . .
H30A H -0.3559 0.4534 -0.0888 0.117 Uiso 1 1 calc R . .
H30B H -0.3454 0.4489 -0.1522 0.117 Uiso 1 1 calc R . .
C31 C -0.4512(4) 0.4109(4) -0.1443(4) 0.123(3) Uani 1 1 d . . .
H31A H -0.4578 0.3857 -0.1787 0.147 Uiso 1 1 calc R . .
H31B H -0.4672 0.3869 -0.1149 0.147 Uiso 1 1 calc R . .
C32 C -0.5078(4) 0.4626(4) -0.1594(5) 0.152(4) Uani 1 1 d . . .
H32A H -0.4936 0.4854 -0.1902 0.183 Uiso 1 1 calc R . .
H32B H -0.4992 0.4888 -0.1256 0.183 Uiso 1 1 calc R . .
C33 C -0.5972(5) 0.4468(4) -0.1788(5) 0.184(5) Uani 1 1 d . . .
H33A H -0.6057 0.4169 -0.2090 0.276 Uiso 1 1 calc R . .
H33B H -0.6283 0.4824 -0.1934 0.276 Uiso 1 1 calc R . .
H33C H -0.6147 0.4312 -0.1464 0.276 Uiso 1 1 calc R . .
O3 O 0.59550(19) 0.37623(16) 0.22516(14) 0.0599(9) Uani 1 1 d . . .
C34 C 0.6223(3) 0.3880(2) 0.2788(2) 0.0496(13) Uani 1 1 d . . .
C35 C 0.7057(3) 0.4169(2) 0.2951(2) 0.0508(13) Uani 1 1 d . . .
C36 C 0.7489(3) 0.4263(3) 0.2543(2) 0.080(2) Uani 1 1 d . . .
H36 H 0.7244 0.4181 0.2153 0.096 Uiso 1 1 calc R . .
C37 C 0.8279(3) 0.4475(3) 0.2705(2) 0.086(2) Uani 1 1 d . . .
H37 H 0.8560 0.4535 0.2421 0.103 Uiso 1 1 calc R . .
C38 C 0.8659(3) 0.4600(2) 0.3270(2) 0.0596(14) Uani 1 1 d . . .
C39 C 0.8228(3) 0.4517(3) 0.3682(2) 0.0674(16) Uani 1 1 d . . .
H39 H 0.8476 0.4603 0.4071 0.081 Uiso 1 1 calc R . .
C40 C 0.7435(3) 0.4308(3) 0.3522(2) 0.0678(16) Uani 1 1 d . . .
H40 H 0.7149 0.4261 0.3805 0.081 Uiso 1 1 calc R . .
N1 N 0.9489(3) 0.4817(2) 0.3389(2) 0.0685(13) Uani 1 1 d . . .
N2 N 0.9832(3) 0.4889(2) 0.3899(2) 0.0671(13) Uani 1 1 d . . .
C41 C 1.0662(3) 0.5103(2) 0.4001(2) 0.0579(14) Uani 1 1 d . . .
C42 C 1.1047(3) 0.5223(3) 0.3564(3) 0.0709(16) Uani 1 1 d . . .
H42 H 1.0762 0.5184 0.3174 0.085 Uiso 1 1 calc R . .
C43 C 1.1860(4) 0.5402(3) 0.3716(3) 0.0800(19) Uani 1 1 d . . .
H43 H 1.2124 0.5476 0.3425 0.096 Uiso 1 1 calc R . .
C44 C 1.2283(4) 0.5471(3) 0.4291(3) 0.0820(19) Uani 1 1 d . . .
H44 H 1.2830 0.5591 0.4389 0.098 Uiso 1 1 calc R . .
C45 C 1.1896(4) 0.5364(3) 0.4710(3) 0.087(2) Uani 1 1 d . . .
H45 H 1.2178 0.5420 0.5099 0.104 Uiso 1 1 calc R . .
C46 C 1.1086(3) 0.5171(3) 0.4574(3) 0.0777(18) Uani 1 1 d . . .
H46 H 1.0832 0.5089 0.4869 0.093 Uiso 1 1 calc R . .
O4 O 0.41084(19) 0.37673(16) 0.18148(14) 0.0560(9) Uani 1 1 d . . .

loop_
_atom_site_aniso_label
_atom_site_aniso_U_11
_atom_site_aniso_U_22
_atom_site_aniso_U_33
_atom_site_aniso_U_23
_atom_site_aniso_U_13
_atom_site_aniso_U_12
Pd1 0.0437(2) 0.0543(3) 0.0472(2) -0.0034(2) 0.00504(15) 0.0017(2)
N3 0.057(3) 0.060(3) 0.048(2) -0.005(2) 0.010(2) 0.005(2)
C1 0.069(4) 0.060(4) 0.056(3) -0.006(3) 0.011(3) -0.006(3)
C2 0.060(3) 0.061(4) 0.061(3) -0.009(3) 0.011(3) 0.014(3)
C3 0.080(4) 0.061(4) 0.073(4) -0.013(3) 0.010(3) 0.007(3)
C4 0.084(5) 0.074(5) 0.070(4) -0.008(4) 0.009(3) 0.024(4)
C5 0.055(3) 0.085(5) 0.059(3) -0.003(3) 0.010(3) 0.023(3)
C6 0.057(3) 0.067(4) 0.054(3) -0.001(3) 0.015(3) 0.010(3)
C7 0.060(3) 0.066(4) 0.041(3) 0.000(3) 0.014(2) 0.007(3)
O2 0.054(2) 0.088(4) 0.096(3) -0.002(3) 0.009(2) 0.023(2)
C8 0.052(4) 0.103(6) 0.088(4) 0.012(4) 0.015(3) 0.017(4)
C9 0.049(3) 0.106(6) 0.089(4) 0.015(4) 0.016(3) 0.016(4)
C10 0.067(4) 0.096(6) 0.089(4) 0.019(4) 0.021(3) 0.018(4)
C11 0.064(4) 0.083(5) 0.088(4) 0.002(4) 0.020(3) 0.013(3)
C12 0.067(4) 0.093(5) 0.092(5) 0.002(4) 0.018(3) 0.010(4)
C13 0.062(4) 0.095(6) 0.093(5) -0.007(4) 0.013(3) 0.003(4)
C14 0.077(4) 0.086(5) 0.089(4) -0.001(4) 0.014(3) 0.008(4)
C15 0.073(5) 0.089(6) 0.126(6) -0.011(5) 0.027(4) 0.009(4)
C16 0.095(6) 0.101(7) 0.179(8) -0.009(6) 0.024(5) -0.003(5)
C17 0.081(6) 0.145(9) 0.269(12) -0.065(8) 0.017(6) -0.004(6)
C18 0.054(3) 0.057(4) 0.044(3) -0.007(3) 0.004(2) -0.003(3)
C19 0.055(3) 0.061(4) 0.063(3) -0.001(3) 0.003(3) -0.013(3)
C20 0.062(3) 0.071(5) 0.055(3) 0.000(3) -0.002(3) -0.008(3)
C21 0.053(3) 0.071(4) 0.058(3) -0.008(3) 0.005(3) -0.012(3)
C22 0.064(4) 0.067(4) 0.076(4) -0.006(3) 0.014(3) -0.018(3)
C23 0.067(4) 0.060(4) 0.061(3) 0.005(3) 0.015(3) -0.005(3)
O1 0.055(2) 0.081(3) 0.087(3) 0.003(2) -0.002(2) -0.014(2)
C24 0.058(3) 0.082(5) 0.069(4) -0.002(4) 0.000(3) -0.008(3)
C25 0.055(3) 0.089(5) 0.081(4) -0.003(4) 0.010(3) -0.009(3)
C26 0.067(4) 0.081(5) 0.076(4) -0.016(4) 0.005(3) -0.004(3)
C27 0.061(4) 0.093(5) 0.076(4) 0.000(4) 0.008(3) -0.003(3)
C28 0.059(4) 0.087(5) 0.088(4) -0.013(4) 0.009(3) -0.001(3)
C29 0.054(4) 0.096(5) 0.111(5) -0.009(4) 0.018(3) -0.002(4)
C30 0.067(4) 0.078(5) 0.143(6) -0.019(5) 0.019(4) 0.000(4)
C31 0.066(5) 0.124(7) 0.171(8) -0.006(6) 0.017(5) -0.002(5)
C32 0.081(6) 0.104(7) 0.257(11) 0.022(7) 0.018(6) 0.019(5)
C33 0.068(5) 0.152(9) 0.313(14) 0.030(9) 0.018(7) 0.019(6)
O3 0.052(2) 0.066(3) 0.056(2) -0.0022(19) 0.0033(16) -0.0062(18)
C34 0.041(3) 0.037(3) 0.064(4) 0.005(3) 0.002(3) 0.006(2)
C35 0.048(3) 0.042(3) 0.056(3) 0.004(3) 0.003(2) 0.001(2)
C36 0.069(4) 0.110(6) 0.054(3) 0.008(4) 0.003(3) -0.025(4)
C37 0.069(4) 0.124(6) 0.062(4) 0.009(4) 0.011(3) -0.042(4)
C38 0.053(3) 0.052(4) 0.073(4) 0.003(3) 0.015(3) -0.008(3)
C39 0.050(3) 0.086(5) 0.059(3) -0.017(3) 0.002(3) -0.014(3)
C40 0.064(4) 0.076(4) 0.065(4) -0.009(3) 0.018(3) -0.013(3)
N1 0.060(3) 0.070(3) 0.071(3) 0.002(3) 0.010(2) -0.013(2)
N2 0.057(3) 0.066(3) 0.071(3) -0.001(3) 0.004(2) -0.008(2)
C41 0.045(3) 0.050(4) 0.078(4) -0.003(3) 0.016(3) -0.002(3)
C42 0.064(4) 0.069(4) 0.077(4) -0.008(3) 0.012(3) -0.006(3)
C43 0.064(4) 0.070(5) 0.111(5) 0.000(4) 0.032(4) -0.012(3)
C44 0.053(4) 0.070(5) 0.116(6) -0.006(4) 0.010(4) -0.016(3)
C45 0.068(4) 0.088(5) 0.093(5) -0.009(4) 0.001(4) -0.024(4)
C46 0.064(4) 0.078(5) 0.087(4) 0.000(4) 0.013(3) -0.013(3)
O4 0.050(2) 0.063(3) 0.053(2) -0.0006(19) 0.0093(16) 0.0084(17)

loop_
_atom_type_symbol
_atom_type_description
_atom_type_scat_dispersion_real
_atom_type_scat_dispersion_imag
_atom_type_scat_source
C C 0.0033 0.0016 'International Tables Vol C Tables 4.2.6.8 and 6.1.1.4'
H H 0.0000 0.0000 'International Tables Vol C Tables 4.2.6.8 and 6.1.1.4'
N N 0.0061 0.0033 'International Tables Vol C Tables 4.2.6.8 and 6.1.1.4'
O O 0.0106 0.0060 'International Tables Vol C Tables 4.2.6.8 and 6.1.1.4'
Pd Pd -0.9988 1.0072 'International Tables Vol C Tables 4.2.6.8 and 6.1.1.4'

loop_
_geom_angle_atom_site_label_1
_geom_angle_atom_site_label_2
_geom_angle_atom_site_label_3
_geom_angle
_geom_angle_site_symmetry_1
_geom_angle_site_symmetry_3
_geom_angle_publ_flag
C7 Pd1 N3 81.4(2) . . ?
C7 Pd1 O3 91.64(19) . . ?
N3 Pd1 O3 171.86(15) . . ?
C7 Pd1 O4 174.02(18) . . ?
N3 Pd1 O4 95.24(16) . . ?
O3 Pd1 O4 92.08(14) . . ?
C7 Pd1 Pd1 96.06(13) . 2_655 ?
N3 Pd1 Pd1 103.12(12) . 2_655 ?
O3 Pd1 Pd1 81.64(10) . 2_655 ?
O4 Pd1 Pd1 79.86(9) . 2_655 ?
C1 N3 C18 119.9(5) . . ?
C1 N3 Pd1 112.6(3) . . ?
C18 N3 Pd1 127.4(4) . . ?
N3 C1 C2 117.7(5) . . ?
C7 C2 C3 121.6(5) . . ?
C7 C2 C1 113.9(5) . . ?
C3 C2 C1 124.4(6) . . ?
C4 C3 C2 118.9(6) . . ?
C3 C4 C5 120.6(6) . . ?
O2 C5 C4 116.4(5) . . ?
O2 C5 C6 123.5(6) . . ?
C4 C5 C6 120.1(5) . . ?
C7 C6 C5 119.7(6) . . ?
C6 C7 C2 119.1(5) . . ?
C6 C7 Pd1 127.3(4) . . ?
C2 C7 Pd1 113.3(4) . . ?
C5 O2 C8 119.4(5) . . ?
O2 C8 C9 106.7(5) . . ?
C10 C9 C8 113.3(5) . . ?
C9 C10 C11 112.4(5) . . ?
C12 C11 C10 114.9(5) . . ?
C11 C12 C13 113.9(6) . . ?
C14 C13 C12 115.6(6) . . ?
C15 C14 C13 115.6(6) . . ?
C14 C15 C16 115.3(6) . . ?
C15 C16 C17 115.5(7) . . ?
C19 C18 C23 119.6(5) . . ?
C19 C18 N3 118.6(5) . . ?
C23 C18 N3 121.8(5) . . ?
C18 C19 C20 120.1(5) . . ?
C21 C20 C19 120.4(5) . . ?
O1 C21 C22 115.9(5) . . ?
O1 C21 C20 125.2(5) . . ?
C22 C21 C20 118.9(5) . . ?
C21 C22 C23 121.0(5) . . ?
C22 C23 C18 120.0(5) . . ?
C21 O1 C24 118.6(4) . . ?
O1 C24 C25 106.7(5) . . ?
C26 C25 C24 113.5(5) . . ?
C25 C26 C27 112.1(5) . . ?
C28 C27 C26 115.3(5) . . ?
C27 C28 C29 114.4(5) . . ?
C30 C29 C28 115.1(6) . . ?
C31 C30 C29 114.6(6) . . ?
C32 C31 C30 115.5(7) . . ?
C31 C32 C33 115.6(7) . . ?
C34 O3 Pd1 125.4(3) . . ?
O4 C34 O3 127.7(5) 2_655 . ?
O4 C34 C35 117.8(4) 2_655 . ?
O3 C34 C35 114.5(5) . . ?
C36 C35 C40 117.9(5) . . ?
C36 C35 C34 121.1(5) . . ?
C40 C35 C34 120.9(5) . . ?
C37 C36 C35 120.7(5) . . ?
C38 C37 C36 121.5(6) . . ?
C37 C38 C39 118.3(5) . . ?
C37 C38 N1 116.7(5) . . ?
C39 C38 N1 125.0(5) . . ?
C40 C39 C38 120.5(5) . . ?
C39 C40 C35 121.0(5) . . ?
N2 N1 C38 115.4(5) . . ?
N1 N2 C41 113.9(5) . . ?
C46 C41 C42 119.9(5) . . ?
C46 C41 N2 115.9(5) . . ?
C42 C41 N2 124.2(5) . . ?
C43 C42 C41 119.1(5) . . ?
C44 C43 C42 120.9(6) . . ?
C45 C44 C43 119.2(6) . . ?
C44 C45 C46 121.3(6) . . ?
C41 C46 C45 119.5(6) . . ?
C34 O4 Pd1 123.0(3) 2_655 . ?

loop_
_geom_bond_atom_site_label_1
_geom_bond_atom_site_label_2
_geom_bond_distance
_geom_bond_site_symmetry_2
_geom_bond_publ_flag
Pd1 C7 1.963(5) . ?
Pd1 N3 2.030(4) . ?
Pd1 O3 2.041(3) . ?
Pd1 O4 2.153(3) . ?
N3 C1 1.303(6) . ?
N3 C18 1.426(6) . ?
C1 C2 1.433(7) . ?
C2 C7 1.388(7) . ?
C2 C3 1.392(7) . ?
C3 C4 1.375(7) . ?
C4 C5 1.388(8) . ?
C5 O2 1.356(6) . ?
C5 C6 1.399(7) . ?
C6 C7 1.385(6) . ?
O2 C8 1.424(7) . ?
C8 C9 1.513(7) . ?
C9 C10 1.508(8) . ?
C10 C11 1.526(7) . ?
C11 C12 1.506(8) . ?
C12 C13 1.513(7) . ?
C13 C14 1.504(8) . ?
C14 C15 1.488(7) . ?
C15 C16 1.492(9) . ?
C16 C17 1.502(9) . ?
C18 C19 1.366(7) . ?
C18 C23 1.382(7) . ?
C19 C20 1.385(6) . ?
C20 C21 1.380(7) . ?
C21 O1 1.359(6) . ?
C21 C22 1.371(7) . ?
C22 C23 1.373(7) . ?
O1 C24 1.428(6) . ?
C24 C25 1.511(7) . ?
C25 C26 1.499(8) . ?
C26 C27 1.526(7) . ?
C27 C28 1.494(8) . ?
C28 C29 1.512(7) . ?
C29 C30 1.505(8) . ?
C30 C31 1.499(8) . ?
C31 C32 1.474(9) . ?
C32 C33 1.500(9) . ?
O3 C34 1.263(6) . ?
C34 O4 1.243(6) 2_655 ?
C34 C35 1.503(6) . ?
C35 C36 1.372(7) . ?
C35 C40 1.376(7) . ?
C36 C37 1.371(7) . ?
C37 C38 1.358(7) . ?
C38 C39 1.375(7) . ?
C38 N1 1.437(6) . ?
C39 C40 1.375(7) . ?
N1 N2 1.210(5) . ?
N2 C41 1.439(6) . ?
C41 C46 1.371(7) . ?
C41 C42 1.386(7) . ?
C42 C43 1.384(7) . ?
C43 C44 1.376(8) . ?
C44 C45 1.348(8) . ?
C45 C46 1.390(7) . ?
O4 C34 1.243(6) 2_655 ?
